data_4032638
loop_
_publ_author_name
'Kolanji, Kubandiran'
'Ravat, Prince'
'Bogomyakov, Artem S.'
'Ovcharenko, Victor I.'
'Schollmeyer, Dieter'
'Baumgarten, Martin'

_publ_section_title
;
 Mixed Phenyl and Thiophene Oligomers for Bridging Nitronyl Nitroxides.
;
_journal_name_full 'The Journal of organic chemistry'
_journal_paper_doi 10.1021/acs.joc.7b00435
_journal_year 2017
_chemical_formula_moiety 'C25 H47 Br N2 O2 Si2'
_chemical_formula_sum 'C25 H47 Br N2 O2 Si2'
_chemical_formula_weight 543.73
_chemical_name_systematic
;
2-(4-bromophenyl)-1,3-bis((tert-butyldimethylsilyl)oxy)-4,4,5,5-
tetramethylimidazolidine
;
_space_group_crystal_system triclinic
_space_group_IT_number 2
_space_group_name_Hall '-P 1'
_space_group_name_H-M_alt 'P -1'
_symmetry_space_group_name_Hall '-P 1'
_symmetry_space_group_name_H-M 'P -1'
_atom_sites_solution_hydrogens geom
_audit_creation_method SHELXL-2014/7
_cell_angle_alpha 92.856(4)
_cell_angle_beta 94.940(4)
_cell_angle_gamma 103.966(4)
_cell_formula_units_Z 2
_cell_length_a 7.1928(3)
_cell_length_b 11.2760(5)
_cell_length_c 19.2222(9)
_cell_measurement_reflns_used 18628
_cell_measurement_temperature 120(2)
_cell_measurement_theta_max 28.31
_cell_measurement_theta_min 2.22
_cell_volume 1503.30(12)
_computing_cell_refinement 'STOE X-AREA'
_computing_data_collection 'STOE X-AREA'
_computing_data_reduction 'STOE X-RED'
_computing_structure_refinement 'SHELXL-2014/7 (Sheldrick, 2014)'
_computing_structure_solution SHELXT-2014
_diffrn_ambient_temperature 120(2)
_diffrn_detector 'image plate (34 cm diameter)'
_diffrn_detector_area_resol_mean 6.67
_diffrn_detector_type STOE
_diffrn_measured_fraction_theta_full 0.999
_diffrn_measured_fraction_theta_max 0.994
_diffrn_measurement_details ' 228 frames, detector distance = 70 mm   '
_diffrn_measurement_device '2-circle goniometer'
_diffrn_measurement_device_type 'STOE IPDS 2T'
_diffrn_measurement_method 'rotation method'
_diffrn_radiation_type MoK\a
_diffrn_radiation_wavelength 0.71073
_diffrn_reflns_av_R_equivalents 0.0205
_diffrn_reflns_av_unetI/netI 0.0276
_diffrn_reflns_Laue_measured_fraction_full 0.999
_diffrn_reflns_Laue_measured_fraction_max 0.994
_diffrn_reflns_limit_h_max 9
_diffrn_reflns_limit_h_min -9
_diffrn_reflns_limit_k_max 14
_diffrn_reflns_limit_k_min -13
_diffrn_reflns_limit_l_max 25
_diffrn_reflns_limit_l_min -25
_diffrn_reflns_number 14704
_diffrn_reflns_point_group_measured_fraction_full 0.999
_diffrn_reflns_point_group_measured_fraction_max 0.994
_diffrn_reflns_theta_full 25.242
_diffrn_reflns_theta_max 28.156
_diffrn_reflns_theta_min 2.216
_diffrn_source 'sealed X-ray tube, 12 x 0.4 mm long-fine focus'
_exptl_absorpt_coefficient_mu 1.469
_exptl_absorpt_correction_T_max 0.7908
_exptl_absorpt_correction_T_min 0.5697
_exptl_absorpt_correction_type integration
_exptl_crystal_colour colourless
_exptl_crystal_density_diffrn 1.201
_exptl_crystal_description block
_exptl_crystal_F_000 580
_exptl_crystal_size_max 0.480
_exptl_crystal_size_mid 0.200
_exptl_crystal_size_min 0.200
_refine_diff_density_max 0.462
_refine_diff_density_min -0.367
_refine_diff_density_rms 0.060
_refine_ls_extinction_method none
_refine_ls_goodness_of_fit_ref 1.039
_refine_ls_hydrogen_treatment constr
_refine_ls_matrix_type full
_refine_ls_number_parameters 303
_refine_ls_number_reflns 7340
_refine_ls_number_restraints 0
_refine_ls_restrained_S_all 1.039
_refine_ls_R_factor_all 0.0475
_refine_ls_R_factor_gt 0.0329
_refine_ls_shift/su_max 0.001
_refine_ls_shift/su_mean 0.000
_refine_ls_structure_factor_coef Fsqd
_refine_ls_weighting_details 'w=1/[\s^2^(Fo^2^)+(0.0343P)^2^+0.7192P] where P=(Fo^2^+2Fc^2^)/3'
_refine_ls_weighting_scheme calc
_refine_ls_wR_factor_gt 0.0711
_refine_ls_wR_factor_ref 0.0780
_reflns_Friedel_coverage 0.000
_reflns_number_gt 5915
_reflns_number_total 7340
_reflns_threshold_expression 'I > 2\s(I)'
_cod_data_source_file jo7b00435_si_002.cif
_cod_data_source_block 5
_cod_database_code 4032638
_shelx_shelxl_version_number 2014/7
_shelx_space_group_comment
;
The symmetry employed for this shelxl refinement is uniquely defined
by the following loop, which should always be used as a source of
symmetry information in preference to the above space-group names.
They are only intended as comments.
;
_shelx_estimated_absorpt_t_min 0.539
_shelx_estimated_absorpt_t_max 0.758

loop_
_space_group_symop_operation_xyz
'x, y, z'
'-x, -y, -z'

loop_
_atom_site_label
_atom_site_type_symbol
_atom_site_fract_x
_atom_site_fract_y
_atom_site_fract_z
_atom_site_U_iso_or_equiv
_atom_site_adp_type
_atom_site_occupancy
_atom_site_site_symmetry_order
_atom_site_calc_flag
_atom_site_refinement_flags_posn
_atom_site_refinement_flags_adp
Br1 Br -0.04623(3) 0.85735(2) 0.43461(2) 0.04124(7) Uani 1 1 d . .
N1 N 0.24631(19) 0.40897(12) 0.24729(7) 0.0186(3) Uani 1 1 d . .
C2 C 0.3311(2) 0.54256(14) 0.24544(8) 0.0177(3) Uani 1 1 d . .
H2 H 0.4724 0.5611 0.2604 0.021 Uiso 1 1 calc R U
N3 N 0.30124(19) 0.56688(12) 0.17076(7) 0.0179(3) Uani 1 1 d . .
C4 C 0.3345(2) 0.45681(15) 0.13173(9) 0.0216(3) Uani 1 1 d . .
C5 C 0.2072(2) 0.35741(15) 0.17170(9) 0.0218(3) Uani 1 1 d . .
C6 C 0.2662(3) 0.45618(16) 0.05442(9) 0.0264(4) Uani 1 1 d . .
H6A H 0.3557 0.5204 0.0329 0.040 Uiso 1 1 calc R U
H6B H 0.1374 0.4714 0.0497 0.040 Uiso 1 1 calc R U
H6C H 0.2616 0.3763 0.0309 0.040 Uiso 1 1 calc R U
C7 C 0.5469(3) 0.45158(17) 0.13907(10) 0.0266(4) Uani 1 1 d . .
H7A H 0.5622 0.3819 0.1095 0.040 Uiso 1 1 calc R U
H7B H 0.5871 0.4418 0.1880 0.040 Uiso 1 1 calc R U
H7C H 0.6268 0.5277 0.1244 0.040 Uiso 1 1 calc R U
C8 C -0.0085(3) 0.34604(17) 0.15230(10) 0.0283(4) Uani 1 1 d . .
H8A H -0.0464 0.3069 0.1048 0.042 Uiso 1 1 calc R U
H8B H -0.0334 0.4278 0.1542 0.042 Uiso 1 1 calc R U
H8C H -0.0832 0.2962 0.1855 0.042 Uiso 1 1 calc R U
C9 C 0.2464(3) 0.23151(16) 0.16202(10) 0.0300(4) Uani 1 1 d . .
H9A H 0.2212 0.2028 0.1124 0.045 Uiso 1 1 calc R U
H9B H 0.1622 0.1741 0.1893 0.045 Uiso 1 1 calc R U
H9C H 0.3812 0.2364 0.1782 0.045 Uiso 1 1 calc R U
O10 O 0.39562(16) 0.36130(10) 0.28439(6) 0.0208(2) Uani 1 1 d . .
Si11 Si 0.31850(6) 0.29794(4) 0.35735(2) 0.01890(9) Uani 1 1 d . .
C12 C 0.2837(3) 0.41612(17) 0.42278(9) 0.0279(4) Uani 1 1 d . .
H12A H 0.4003 0.4833 0.4301 0.042 Uiso 1 1 calc R U
H12B H 0.2580 0.3793 0.4672 0.042 Uiso 1 1 calc R U
H12C H 0.1744 0.4479 0.4055 0.042 Uiso 1 1 calc R U
C13 C 0.0908(2) 0.17638(17) 0.33697(10) 0.0280(4) Uani 1 1 d . .
H13A H -0.0057 0.2103 0.3112 0.042 Uiso 1 1 calc R U
H13B H 0.0429 0.1464 0.3807 0.042 Uiso 1 1 calc R U
H13C H 0.1153 0.1085 0.3083 0.042 Uiso 1 1 calc R U
C14 C 0.5224(2) 0.22891(15) 0.38863(9) 0.0207(3) Uani 1 1 d . .
C15 C 0.7086(3) 0.32897(18) 0.40897(11) 0.0333(4) Uani 1 1 d . .
H15A H 0.7466 0.3733 0.3678 0.050 Uiso 1 1 calc R U
H15B H 0.8111 0.2912 0.4264 0.050 Uiso 1 1 calc R U
H15C H 0.6870 0.3863 0.4456 0.050 Uiso 1 1 calc R U
C16 C 0.4684(3) 0.1573(2) 0.45293(10) 0.0336(4) Uani 1 1 d . .
H16A H 0.3479 0.0945 0.4407 0.050 Uiso 1 1 calc R U
H16B H 0.4516 0.2137 0.4910 0.050 Uiso 1 1 calc R U
H16C H 0.5711 0.1181 0.4681 0.050 Uiso 1 1 calc R U
C17 C 0.5553(3) 0.13969(17) 0.33094(10) 0.0278(4) Uani 1 1 d . .
H17A H 0.4354 0.0769 0.3173 0.042 Uiso 1 1 calc R U
H17B H 0.6560 0.1005 0.3484 0.042 Uiso 1 1 calc R U
H17C H 0.5954 0.1846 0.2902 0.042 Uiso 1 1 calc R U
C18 C 0.2386(2) 0.61853(14) 0.29204(8) 0.0190(3) Uani 1 1 d . .
C19 C 0.3514(3) 0.71958(15) 0.33303(9) 0.0225(3) Uani 1 1 d . .
H19 H 0.4872 0.7395 0.3323 0.027 Uiso 1 1 calc R U
C20 C 0.2678(3) 0.79210(16) 0.37524(9) 0.0261(4) Uani 1 1 d . .
H20 H 0.3453 0.8616 0.4028 0.031 Uiso 1 1 calc R U
C21 C 0.0707(3) 0.76107(16) 0.37616(9) 0.0270(4) Uani 1 1 d . .
C22 C -0.0454(3) 0.66020(17) 0.33654(10) 0.0300(4) Uani 1 1 d . .
H22 H -0.1810 0.6398 0.3382 0.036 Uiso 1 1 calc R U
C23 C 0.0399(3) 0.58949(16) 0.29436(10) 0.0257(4) Uani 1 1 d . .
H23 H -0.0383 0.5204 0.2667 0.031 Uiso 1 1 calc R U
O24 O 0.45197(16) 0.67430(10) 0.16083(6) 0.0196(2) Uani 1 1 d . .
Si25 Si 0.38056(6) 0.79438(4) 0.13035(2) 0.01882(9) Uani 1 1 d . .
C26 C 0.2467(3) 0.75887(18) 0.04155(10) 0.0312(4) Uani 1 1 d . .
H26A H 0.2158 0.8332 0.0248 0.047 Uiso 1 1 calc R U
H26B H 0.1272 0.6958 0.0438 0.047 Uiso 1 1 calc R U
H26C H 0.3265 0.7289 0.0093 0.047 Uiso 1 1 calc R U
C27 C 0.2246(3) 0.85472(18) 0.18772(10) 0.0290(4) Uani 1 1 d . .
H27A H 0.1839 0.9225 0.1662 0.044 Uiso 1 1 calc R U
H27B H 0.2966 0.8842 0.2334 0.044 Uiso 1 1 calc R U
H27C H 0.1109 0.7893 0.1939 0.044 Uiso 1 1 calc R U
C28 C 0.6211(2) 0.90685(15) 0.12918(9) 0.0223(3) Uani 1 1 d . .
C29 C 0.7383(3) 0.86273(19) 0.07429(11) 0.0324(4) Uani 1 1 d . .
H29A H 0.6655 0.8527 0.0280 0.049 Uiso 1 1 calc R U
H29B H 0.7628 0.7841 0.0864 0.049 Uiso 1 1 calc R U
H29C H 0.8612 0.9234 0.0736 0.049 Uiso 1 1 calc R U
C30 C 0.5894(3) 1.03219(17) 0.11086(12) 0.0365(4) Uani 1 1 d . .
H30A H 0.7141 1.0894 0.1074 0.055 Uiso 1 1 calc R U
H30B H 0.5241 1.0640 0.1476 0.055 Uiso 1 1 calc R U
H30C H 0.5098 1.0230 0.0660 0.055 Uiso 1 1 calc R U
C31 C 0.7352(3) 0.92145(18) 0.20165(10) 0.0307(4) Uani 1 1 d . .
H31A H 0.7634 0.8432 0.2126 0.046 Uiso 1 1 calc R U
H31B H 0.6590 0.9463 0.2370 0.046 Uiso 1 1 calc R U
H31C H 0.8562 0.9842 0.2016 0.046 Uiso 1 1 calc R U

loop_
_atom_site_aniso_label
_atom_site_aniso_U_11
_atom_site_aniso_U_22
_atom_site_aniso_U_33
_atom_site_aniso_U_23
_atom_site_aniso_U_13
_atom_site_aniso_U_12
Br1 0.05786(15) 0.03255(11) 0.04080(12) -0.00273(8) 0.02536(10) 0.01967(10)
N1 0.0201(7) 0.0171(6) 0.0186(6) -0.0017(5) -0.0026(5) 0.0070(5)
C2 0.0167(7) 0.0177(7) 0.0180(7) -0.0018(6) 0.0008(6) 0.0040(6)
N3 0.0188(6) 0.0157(6) 0.0178(6) -0.0013(5) 0.0016(5) 0.0022(5)
C4 0.0255(8) 0.0195(7) 0.0206(8) -0.0037(6) 0.0019(6) 0.0081(6)
C5 0.0254(8) 0.0188(7) 0.0203(8) -0.0032(6) -0.0008(6) 0.0058(6)
C6 0.0355(10) 0.0255(8) 0.0186(8) -0.0032(6) 0.0000(7) 0.0100(7)
C7 0.0259(9) 0.0292(9) 0.0276(9) -0.0044(7) 0.0050(7) 0.0126(7)
C8 0.0252(9) 0.0272(9) 0.0273(9) -0.0038(7) -0.0034(7) -0.0004(7)
C9 0.0454(11) 0.0205(8) 0.0246(9) -0.0042(7) -0.0001(8) 0.0116(8)
O10 0.0207(6) 0.0232(6) 0.0207(6) 0.0024(4) 0.0006(4) 0.0100(5)
Si11 0.0185(2) 0.0195(2) 0.0193(2) 0.00011(16) 0.00214(17) 0.00605(17)
C12 0.0344(10) 0.0295(9) 0.0238(9) 0.0004(7) 0.0063(7) 0.0146(8)
C13 0.0191(8) 0.0299(9) 0.0333(10) 0.0020(7) 0.0018(7) 0.0033(7)
C14 0.0210(8) 0.0207(7) 0.0210(8) 0.0004(6) 0.0022(6) 0.0064(6)
C15 0.0228(9) 0.0320(10) 0.0430(11) -0.0060(8) -0.0035(8) 0.0068(8)
C16 0.0360(10) 0.0435(11) 0.0276(9) 0.0111(8) 0.0055(8) 0.0195(9)
C17 0.0268(9) 0.0296(9) 0.0288(9) -0.0037(7) 0.0001(7) 0.0126(7)
C18 0.0229(8) 0.0176(7) 0.0175(7) 0.0006(6) 0.0027(6) 0.0070(6)
C19 0.0262(8) 0.0210(8) 0.0197(8) -0.0019(6) 0.0003(6) 0.0060(7)
C20 0.0382(10) 0.0203(8) 0.0197(8) -0.0032(6) 0.0023(7) 0.0084(7)
C21 0.0406(10) 0.0225(8) 0.0224(8) 0.0006(6) 0.0118(7) 0.0140(8)
C22 0.0279(9) 0.0277(9) 0.0368(10) 0.0000(8) 0.0109(8) 0.0094(7)
C23 0.0245(9) 0.0214(8) 0.0307(9) -0.0038(7) 0.0048(7) 0.0049(7)
O24 0.0171(5) 0.0174(5) 0.0234(6) 0.0007(4) 0.0027(4) 0.0024(4)
Si25 0.0179(2) 0.0193(2) 0.0190(2) 0.00029(16) 0.00006(16) 0.00478(17)
C26 0.0346(10) 0.0300(9) 0.0254(9) 0.0014(7) -0.0073(8) 0.0051(8)
C27 0.0285(9) 0.0339(9) 0.0310(9) 0.0079(8) 0.0081(7) 0.0169(8)
C28 0.0211(8) 0.0191(7) 0.0256(8) -0.0010(6) 0.0037(7) 0.0030(6)
C29 0.0287(10) 0.0360(10) 0.0321(10) -0.0003(8) 0.0117(8) 0.0047(8)
C30 0.0393(11) 0.0203(8) 0.0478(12) 0.0048(8) 0.0029(9) 0.0034(8)
C31 0.0242(9) 0.0320(9) 0.0321(10) -0.0067(8) -0.0021(7) 0.0030(7)

loop_
_atom_type_symbol
_atom_type_description
_atom_type_scat_dispersion_real
_atom_type_scat_dispersion_imag
_atom_type_scat_source
C C 0.0033 0.0016 'International Tables Vol C Tables 4.2.6.8 and 6.1.1.4'
H H 0.0000 0.0000 'International Tables Vol C Tables 4.2.6.8 and 6.1.1.4'
O O 0.0106 0.0060 'International Tables Vol C Tables 4.2.6.8 and 6.1.1.4'
Si Si 0.0817 0.0704 'International Tables Vol C Tables 4.2.6.8 and 6.1.1.4'
Br Br -0.2901 2.4595 'International Tables Vol C Tables 4.2.6.8 and 6.1.1.4'
N N 0.0061 0.0033 'International Tables Vol C Tables 4.2.6.8 and 6.1.1.4'

loop_
_exptl_crystal_face_index_h
_exptl_crystal_face_index_k
_exptl_crystal_face_index_l
_exptl_crystal_face_perp_dist
1 0 1 0.2465
-1 0 -1 0.2465
-1 4 2 0.1035
1 -4 -2 0.1035
0 0 1 0.1015
0 0 -1 0.1015

loop_
_geom_angle_atom_site_label_1
_geom_angle_atom_site_label_2
_geom_angle_atom_site_label_3
_geom_angle
O10 N1 C2 105.49(11)
O10 N1 C5 110.58(11)
C2 N1 C5 106.10(12)
N3 C2 N1 104.56(12)
N3 C2 C18 111.94(12)
N1 C2 C18 112.36(13)
N3 C2 H2 109.3
N1 C2 H2 109.3
C18 C2 H2 109.3
O24 N3 C2 105.76(11)
O24 N3 C4 109.87(11)
C2 N3 C4 104.14(12)
N3 C4 C6 109.62(13)
N3 C4 C7 112.92(14)
C6 C4 C7 109.11(14)
N3 C4 C5 97.84(12)
C6 C4 C5 114.69(15)
C7 C4 C5 112.33(14)
N1 C5 C9 112.54(13)
N1 C5 C8 105.02(13)
C9 C5 C8 108.82(15)
N1 C5 C4 103.97(13)
C9 C5 C4 114.18(14)
C8 C5 C4 111.91(14)
C4 C6 H6A 109.5
C4 C6 H6B 109.5
H6A C6 H6B 109.5
C4 C6 H6C 109.5
H6A C6 H6C 109.5
H6B C6 H6C 109.5
C4 C7 H7A 109.5
C4 C7 H7B 109.5
H7A C7 H7B 109.5
C4 C7 H7C 109.5
H7A C7 H7C 109.5
H7B C7 H7C 109.5
C5 C8 H8A 109.5
C5 C8 H8B 109.5
H8A C8 H8B 109.5
C5 C8 H8C 109.5
H8A C8 H8C 109.5
H8B C8 H8C 109.5
C5 C9 H9A 109.5
C5 C9 H9B 109.5
H9A C9 H9B 109.5
C5 C9 H9C 109.5
H9A C9 H9C 109.5
H9B C9 H9C 109.5
N1 O10 Si11 110.71(9)
O10 Si11 C13 111.22(8)
O10 Si11 C12 111.11(7)
C13 Si11 C12 109.97(9)
O10 Si11 C14 102.04(7)
C13 Si11 C14 110.54(8)
C12 Si11 C14 111.77(8)
Si11 C12 H12A 109.5
Si11 C12 H12B 109.5
H12A C12 H12B 109.5
Si11 C12 H12C 109.5
H12A C12 H12C 109.5
H12B C12 H12C 109.5
Si11 C13 H13A 109.5
Si11 C13 H13B 109.5
H13A C13 H13B 109.5
Si11 C13 H13C 109.5
H13A C13 H13C 109.5
H13B C13 H13C 109.5
C17 C14 C15 109.63(14)
C17 C14 C16 108.42(14)
C15 C14 C16 108.92(16)
C17 C14 Si11 109.76(11)
C15 C14 Si11 110.94(12)
C16 C14 Si11 109.11(11)
C14 C15 H15A 109.5
C14 C15 H15B 109.5
H15A C15 H15B 109.5
C14 C15 H15C 109.5
H15A C15 H15C 109.5
H15B C15 H15C 109.5
C14 C16 H16A 109.5
C14 C16 H16B 109.5
H16A C16 H16B 109.5
C14 C16 H16C 109.5
H16A C16 H16C 109.5
H16B C16 H16C 109.5
C14 C17 H17A 109.5
C14 C17 H17B 109.5
H17A C17 H17B 109.5
C14 C17 H17C 109.5
H17A C17 H17C 109.5
H17B C17 H17C 109.5
C19 C18 C23 118.92(15)
C19 C18 C2 120.21(14)
C23 C18 C2 120.87(14)
C18 C19 C20 120.90(16)
C18 C19 H19 119.5
C20 C19 H19 119.5
C21 C20 C19 118.71(16)
C21 C20 H20 120.6
C19 C20 H20 120.6
C20 C21 C22 121.81(15)
C20 C21 Br1 119.43(14)
C22 C21 Br1 118.75(14)
C21 C22 C23 118.75(17)
C21 C22 H22 120.6
C23 C22 H22 120.6
C22 C23 C18 120.91(17)
C22 C23 H23 119.5
C18 C23 H23 119.5
N3 O24 Si25 116.55(9)
O24 Si25 C27 113.52(7)
O24 Si25 C26 112.59(7)
C27 Si25 C26 107.14(9)
O24 Si25 C28 100.19(7)
C27 Si25 C28 111.44(8)
C26 Si25 C28 112.00(9)
Si25 C26 H26A 109.5
Si25 C26 H26B 109.5
H26A C26 H26B 109.5
Si25 C26 H26C 109.5
H26A C26 H26C 109.5
H26B C26 H26C 109.5
Si25 C27 H27A 109.5
Si25 C27 H27B 109.5
H27A C27 H27B 109.5
Si25 C27 H27C 109.5
H27A C27 H27C 109.5
H27B C27 H27C 109.5
C31 C28 C30 108.76(15)
C31 C28 C29 109.19(15)
C30 C28 C29 108.92(15)
C31 C28 Si25 109.89(12)
C30 C28 Si25 109.37(12)
C29 C28 Si25 110.68(12)
C28 C29 H29A 109.5
C28 C29 H29B 109.5
H29A C29 H29B 109.5
C28 C29 H29C 109.5
H29A C29 H29C 109.5
H29B C29 H29C 109.5
C28 C30 H30A 109.5
C28 C30 H30B 109.5
H30A C30 H30B 109.5
C28 C30 H30C 109.5
H30A C30 H30C 109.5
H30B C30 H30C 109.5
C28 C31 H31A 109.5
C28 C31 H31B 109.5
H31A C31 H31B 109.5
C28 C31 H31C 109.5
H31A C31 H31C 109.5
H31B C31 H31C 109.5

loop_
_geom_bond_atom_site_label_1
_geom_bond_atom_site_label_2
_geom_bond_distance
Br1 C21 1.9054(16)
N1 O10 1.4613(16)
N1 C2 1.486(2)
N1 C5 1.515(2)
C2 N3 1.482(2)
C2 C18 1.510(2)
C2 H2 1.0000
N3 O24 1.4505(17)
N3 C4 1.4974(19)
C4 C6 1.524(2)
C4 C7 1.538(2)
C4 C5 1.548(2)
C5 C9 1.518(2)
C5 C8 1.537(2)
C6 H6A 0.9800
C6 H6B 0.9800
C6 H6C 0.9800
C7 H7A 0.9800
C7 H7B 0.9800
C7 H7C 0.9800
C8 H8A 0.9800
C8 H8B 0.9800
C8 H8C 0.9800
C9 H9A 0.9800
C9 H9B 0.9800
C9 H9C 0.9800
O10 Si11 1.6817(12)
Si11 C13 1.8621(18)
Si11 C12 1.8624(18)
Si11 C14 1.8881(17)
C12 H12A 0.9800
C12 H12B 0.9800
C12 H12C 0.9800
C13 H13A 0.9800
C13 H13B 0.9800
C13 H13C 0.9800
C14 C17 1.532(2)
C14 C15 1.535(3)
C14 C16 1.537(2)
C15 H15A 0.9800
C15 H15B 0.9800
C15 H15C 0.9800
C16 H16A 0.9800
C16 H16B 0.9800
C16 H16C 0.9800
C17 H17A 0.9800
C17 H17B 0.9800
C17 H17C 0.9800
C18 C19 1.390(2)
C18 C23 1.392(2)
C19 C20 1.394(2)
C19 H19 0.9500
C20 C21 1.377(3)
C20 H20 0.9500
C21 C22 1.385(3)
C22 C23 1.389(2)
C22 H22 0.9500
C23 H23 0.9500
O24 Si25 1.6743(12)
Si25 C27 1.8560(18)
Si25 C26 1.8611(19)
Si25 C28 1.8848(17)
C26 H26A 0.9800
C26 H26B 0.9800
C26 H26C 0.9800
C27 H27A 0.9800
C27 H27B 0.9800
C27 H27C 0.9800
C28 C31 1.535(3)
C28 C30 1.538(2)
C28 C29 1.541(2)
C29 H29A 0.9800
C29 H29B 0.9800
C29 H29C 0.9800
C30 H30A 0.9800
C30 H30B 0.9800
C30 H30C 0.9800
C31 H31A 0.9800
C31 H31B 0.9800
C31 H31C 0.9800

loop_
_geom_torsion_atom_site_label_1
_geom_torsion_atom_site_label_2
_geom_torsion_atom_site_label_3
_geom_torsion_atom_site_label_4
_geom_torsion
O10 N1 C2 N3 128.50(11)
C5 N1 C2 N3 11.13(15)
O10 N1 C2 C18 -109.88(13)
C5 N1 C2 C18 132.75(13)
N1 C2 N3 O24 -153.90(11)
C18 C2 N3 O24 84.21(14)
N1 C2 N3 C4 -38.09(15)
C18 C2 N3 C4 -159.99(13)
O24 N3 C4 C6 -79.39(16)
C2 N3 C4 C6 167.72(13)
O24 N3 C4 C7 42.49(17)
C2 N3 C4 C7 -70.40(16)
O24 N3 C4 C5 160.82(12)
C2 N3 C4 C5 47.93(14)
O10 N1 C5 C9 28.73(18)
C2 N1 C5 C9 142.63(14)
O10 N1 C5 C8 146.95(13)
C2 N1 C5 C8 -99.14(14)
O10 N1 C5 C4 -95.34(13)
C2 N1 C5 C4 18.56(15)
N3 C4 C5 N1 -40.09(14)
C6 C4 C5 N1 -155.96(13)
C7 C4 C5 N1 78.70(15)
N3 C4 C5 C9 -163.09(14)
C6 C4 C5 C9 81.03(18)
C7 C4 C5 C9 -44.30(19)
N3 C4 C5 C8 72.74(16)
C6 C4 C5 C8 -43.13(18)
C7 C4 C5 C8 -168.47(14)
C2 N1 O10 Si11 119.34(10)
C5 N1 O10 Si11 -126.37(11)
N1 O10 Si11 C13 55.85(11)
N1 O10 Si11 C12 -67.01(11)
N1 O10 Si11 C14 173.72(9)
O10 Si11 C14 C17 -56.93(13)
C13 Si11 C14 C17 61.44(14)
C12 Si11 C14 C17 -175.72(12)
O10 Si11 C14 C15 64.39(13)
C13 Si11 C14 C15 -177.24(13)
C12 Si11 C14 C15 -54.40(15)
O10 Si11 C14 C16 -175.60(12)
C13 Si11 C14 C16 -57.23(15)
C12 Si11 C14 C16 65.61(15)
N3 C2 C18 C19 -104.55(17)
N1 C2 C18 C19 138.14(15)
N3 C2 C18 C23 74.94(19)
N1 C2 C18 C23 -42.4(2)
C23 C18 C19 C20 -0.8(2)
C2 C18 C19 C20 178.68(15)
C18 C19 C20 C21 0.6(3)
C19 C20 C21 C22 0.1(3)
C19 C20 C21 Br1 179.00(13)
C20 C21 C22 C23 -0.6(3)
Br1 C21 C22 C23 -179.51(14)
C21 C22 C23 C18 0.4(3)
C19 C18 C23 C22 0.3(3)
C2 C18 C23 C22 -179.19(16)
C2 N3 O24 Si25 -122.76(10)
C4 N3 O24 Si25 125.40(11)
N3 O24 Si25 C27 59.69(12)
N3 O24 Si25 C26 -62.26(12)
N3 O24 Si25 C28 178.59(10)
O24 Si25 C28 C31 -53.83(12)
C27 Si25 C28 C31 66.58(13)
C26 Si25 C28 C31 -173.41(12)
O24 Si25 C28 C30 -173.15(12)
C27 Si25 C28 C30 -52.74(15)
C26 Si25 C28 C30 67.27(15)
O24 Si25 C28 C29 66.84(13)
C27 Si25 C28 C29 -172.75(13)
C26 Si25 C28 C29 -52.74(15)
